data_7241374
loop_
_publ_author_name
'Sumimoto, Yuji'
'Iijima, Kodai'
'Yoo, Dongho'
'Kawamoto, Tadashi'
'Le Gal, Yann'
'Lorcy, Dominique'
'Mori, Takehiko'

_publ_section_title
;
 Structures and transistor properties of extended and unsymmetrical
 birhodanines
;
_journal_name_full CrystEngComm
_journal_paper_doi 10.1039/D0CE01133A
_journal_year 2020
_chemical_formula_moiety 'C9 H8 N2 O2 S4'
_chemical_formula_sum 'C9 H8 N2 O2 S4'
_chemical_formula_weight 304.41
_space_group_crystal_system monoclinic
_space_group_IT_number 14
_space_group_name_Hall '-P 2ybc'
_space_group_name_H-M_alt 'P 1 21/c 1'
_atom_sites_solution_hydrogens geom
_atom_sites_solution_primary direct
_atom_sites_solution_secondary difmap
_audit_update_record
;
2020-07-20 deposited with the CCDC.	2020-09-10 downloaded from the CCDC.
;
_cell_angle_alpha 90.0000
_cell_angle_beta 99.20(3)
_cell_angle_gamma 90.0000
_cell_formula_units_Z 2
_cell_length_a 11.429(4)
_cell_length_b 7.888(3)
_cell_length_c 7.254(3)
_cell_measurement_reflns_used 32
_cell_measurement_temperature 297
_cell_measurement_theta_max 17.38
_cell_measurement_theta_min 15.19
_cell_volume 645.5(4)
_computing_cell_refinement WinAFC
_computing_data_collection WinAFC
_computing_data_reduction WinAFC
_computing_molecular_graphics 'CrystalStructure 4.3'
_computing_publication_material 'CrystalStructure 4.3 (Rigaku, 2019)'
_computing_structure_refinement 'SHELXL Version 2018/3 (Sheldrick, 2008)'
_computing_structure_solution 'SHELXT Version 2018/2 (Sheldrick, 2014)'
_diffrn_ambient_temperature 297
_diffrn_measured_fraction_theta_full 0.999
_diffrn_measured_fraction_theta_max 0.999
_diffrn_measurement_device_type 'Rigaku AFC7R'
_diffrn_measurement_method \w-2\q
_diffrn_radiation_type 'Mo K\a'
_diffrn_radiation_wavelength 0.71069
_diffrn_reflns_av_R_equivalents 0.0950
_diffrn_reflns_av_unetI/netI 0.0951
_diffrn_reflns_Laue_measured_fraction_full 0.999
_diffrn_reflns_Laue_measured_fraction_max 0.999
_diffrn_reflns_limit_h_max 13
_diffrn_reflns_limit_h_min -13
_diffrn_reflns_limit_k_max 9
_diffrn_reflns_limit_k_min 0
_diffrn_reflns_limit_l_max 5
_diffrn_reflns_limit_l_min -8
_diffrn_reflns_number 1461
_diffrn_reflns_point_group_measured_fraction_full 0.999
_diffrn_reflns_point_group_measured_fraction_max 0.999
_diffrn_reflns_theta_full 24.994
_diffrn_reflns_theta_max 24.994
_diffrn_reflns_theta_min 3.151
_diffrn_standards_decay_% -4.354
_diffrn_standards_interval_count 150
_diffrn_standards_number 3
_exptl_absorpt_coefficient_mu 0.725
_exptl_absorpt_correction_T_max 0.865
_exptl_absorpt_correction_T_min 0.816
_exptl_absorpt_correction_type psi-scan
_exptl_absorpt_process_details '(North, Phillips & Mathews, 1968)'
_exptl_crystal_colour orange
_exptl_crystal_density_diffrn 1.566
_exptl_crystal_density_method 'not measured'
_exptl_crystal_description plate
_exptl_crystal_F_000 312.00
_exptl_crystal_size_max 0.600
_exptl_crystal_size_mid 0.200
_exptl_crystal_size_min 0.200
_refine_diff_density_max 0.32
_refine_diff_density_min -0.27
_refine_ls_extinction_method none
_refine_ls_goodness_of_fit_ref 1.034
_refine_ls_hydrogen_treatment constr
_refine_ls_number_parameters 93
_refine_ls_number_reflns 1144
_refine_ls_number_restraints 3
_refine_ls_R_factor_all 0.1078
_refine_ls_R_factor_gt 0.0563
_refine_ls_shift/su_max 0.000
_refine_ls_structure_factor_coef Fsqd
_refine_ls_weighting_details 'w = 1/[\s^2^(Fo^2^)+(0.0645P)^2^+0.4333P] where P=(Fo^2^+2Fc^2^)/3'
_refine_ls_weighting_scheme calc
_refine_ls_wR_factor_gt 0.1445
_refine_ls_wR_factor_ref 0.1713
_reflns_Friedel_coverage 0.000
_reflns_number_gt 675
_reflns_number_total 1144
_reflns_threshold_expression F^2^>2.0\s(F^2^)
_cod_data_source_file d0ce01133a2.cif
_cod_data_source_block Cytidine_(Rigaku_Master_for_Mo)_CCDC1
_cod_original_cell_volume 645.6(4)
_cod_database_code 7241374

loop_
_space_group_symop_id
_space_group_symop_operation_xyz
1 +X,+Y,+Z
2 -X,1/2+Y,1/2-Z
3 -X,-Y,-Z
4 +X,-1/2-Y,-1/2+Z

loop_
_atom_site_label
_atom_site_type_symbol
_atom_site_fract_x
_atom_site_fract_y
_atom_site_fract_z
_atom_site_U_iso_or_equiv
_atom_site_adp_type
_atom_site_occupancy
_atom_site_site_symmetry_order
_atom_site_calc_flag
_atom_site_refinement_flags_posn
_atom_site_refinement_flags_adp
_atom_site_refinement_flags_occupancy
_atom_site_disorder_assembly
_atom_site_disorder_group
S1 S 0.54261(13) 0.39907(16) 0.28640(17) 0.0742(5) Uani 1 1 d . . . . .
S2 S 0.75990(19) 0.3909(2) 0.5638(2) 0.1119(8) Uani 1 1 d . . . . .
O1 O 0.6869(3) 0.6465(5) -0.0608(5) 0.0814(11) Uani 1 1 d . . . . .
N1 N 0.7395(4) 0.5391(5) 0.2272(6) 0.0689(11) Uani 1 1 d . . . . .
C1 C 0.5466(4) 0.4965(5) 0.0700(6) 0.0562(11) Uani 1 1 d . . . . .
C2 C 0.6636(5) 0.5732(5) 0.0580(8) 0.0656(13) Uani 1 1 d . . . . .
C3 C 0.6920(5) 0.4497(6) 0.3567(7) 0.0701(14) Uani 1 1 d . . . . .
C4 C 0.850(3) 0.605(5) 0.251(6) 0.079(8) Uani 0.5 1 d . . P A 1
H4A H 0.878807 0.616421 0.383861 0.095 Uiso 0.5 1 calc R U P A 1
H4B H 0.846769 0.717359 0.196302 0.095 Uiso 0.5 1 calc R U P A 1
C5 C 0.9306(10) 0.501(2) 0.168(3) 0.118(5) Uani 0.5 1 d . . P A 1
H5A H 0.903980 0.493824 0.035734 0.177 Uiso 0.5 1 calc R U P A 1
H5B H 0.933654 0.390022 0.221622 0.177 Uiso 0.5 1 calc R U P A 1
H5C H 1.008203 0.551328 0.190504 0.177 Uiso 0.5 1 calc R U P A 1
C24 C 0.883(3) 0.594(5) 0.262(5) 0.075(9) Uani 0.5 1 d . . P A 2
H24A H 0.931007 0.494102 0.270748 0.113 Uiso 0.5 1 calc R U P A 2
H24B H 0.900585 0.658326 0.375207 0.113 Uiso 0.5 1 calc R U P A 2
H24C H 0.898819 0.662151 0.158711 0.113 Uiso 0.5 1 calc R U P A 2

loop_
_atom_site_aniso_label
_atom_site_aniso_U_11
_atom_site_aniso_U_22
_atom_site_aniso_U_33
_atom_site_aniso_U_23
_atom_site_aniso_U_13
_atom_site_aniso_U_12
S1 0.0939(10) 0.0611(8) 0.0636(8) 0.0083(6) 0.0006(6) -0.0051(7)
S2 0.1331(16) 0.0986(12) 0.0885(11) 0.0272(9) -0.0293(10) -0.0161(10)
O1 0.081(3) 0.091(3) 0.074(2) -0.004(2) 0.0146(18) -0.023(2)
N1 0.081(3) 0.052(2) 0.069(2) -0.0053(19) -0.002(2) -0.007(2)
C1 0.079(3) 0.0325(18) 0.055(2) -0.0013(18) 0.0041(19) 0.001(2)
C2 0.080(3) 0.041(2) 0.070(3) -0.006(2) -0.007(3) 0.003(2)
C3 0.085(4) 0.047(2) 0.074(3) -0.002(2) -0.003(3) -0.004(2)
C4 0.08(2) 0.067(10) 0.084(10) -0.004(8) -0.019(9) -0.009(10)
C5 0.056(7) 0.112(10) 0.177(14) -0.045(11) -0.009(8) -0.013(7)
C24 0.07(2) 0.094(16) 0.062(11) -0.013(11) 0.018(15) -0.024(12)

loop_
_atom_type_symbol
_atom_type_description
_atom_type_scat_dispersion_real
_atom_type_scat_dispersion_imag
_atom_type_scat_source
C C 0.0033 0.0016
;
International Tables for Crystallography
(Vol. C, Tables 4.2.6.8 and 6.1.1.4)
;
H H 0.0000 0.0000
;
International Tables for Crystallography
(Vol. C, Table 6.1.1.4)
;
N N 0.0061 0.0033
;
International Tables for Crystallography
(Vol. C, Tables 4.2.6.8 and 6.1.1.4)
;
O O 0.0106 0.0060
;
International Tables for Crystallography
(Vol. C, Tables 4.2.6.8 and 6.1.1.4)
;
S S 0.1246 0.1234
;
International Tables for Crystallography
(Vol. C, Tables 4.2.6.8 and 6.1.1.4)
;

loop_
_geom_angle_atom_site_label_1
_geom_angle_atom_site_label_2
_geom_angle_atom_site_label_3
_geom_angle
_geom_angle_site_symmetry_1
_geom_angle_site_symmetry_3
_geom_angle_publ_flag
C3 S1 C1 89.8(2) . . ?
C4 N1 C3 125.5(19) . . ?
C4 N1 C2 118.1(19) . . ?
C3 N1 C2 116.3(4) . . ?
C3 N1 C24 121.5(13) . . ?
C2 N1 C24 122.1(13) . . ?
C1 C1 C2 123.4(5) 3_665 . ?
C1 C1 S1 124.0(5) 3_665 . ?
C2 C1 S1 112.6(3) . . ?
O1 C2 N1 125.9(5) . . ?
O1 C2 C1 126.3(5) . . ?
N1 C2 C1 107.8(5) . . ?
N1 C3 S2 126.7(4) . . ?
N1 C3 S1 113.4(4) . . ?
S2 C3 S1 119.9(3) . . ?
N1 C4 C5 112(3) . . ?
N1 C4 H4A 109.2 . . ?
C5 C4 H4A 109.2 . . ?
N1 C4 H4B 109.2 . . ?
C5 C4 H4B 109.2 . . ?
H4A C4 H4B 107.9 . . ?
C4 C5 H5A 109.5 . . ?
C4 C5 H5B 109.5 . . ?
H5A C5 H5B 109.5 . . ?
C4 C5 H5C 109.5 . . ?
H5A C5 H5C 109.5 . . ?
H5B C5 H5C 109.5 . . ?
N1 C24 H24A 109.5 . . ?
N1 C24 H24B 109.5 . . ?
H24A C24 H24B 109.5 . . ?
N1 C24 H24C 109.5 . . ?
H24A C24 H24C 109.5 . . ?
H24B C24 H24C 109.5 . . ?

loop_
_geom_bond_atom_site_label_1
_geom_bond_atom_site_label_2
_geom_bond_distance
_geom_bond_site_symmetry_2
_geom_bond_publ_flag
S1 C3 1.748(6) . ?
S1 C1 1.755(4) . ?
S2 C3 1.644(5) . ?
O1 C2 1.105(6) . ?
N1 C4 1.35(4) . ?
N1 C3 1.355(7) . ?
N1 C2 1.412(6) . ?
N1 C24 1.67(4) . ?
C1 C1 1.351(9) 3_665 ?
C1 C2 1.482(8) . ?
C4 C5 1.44(3) . ?
C4 H4A 0.9700 . ?
C4 H4B 0.9700 . ?
C5 H5A 0.9600 . ?
C5 H5B 0.9600 . ?
C5 H5C 0.9600 . ?
C24 H24A 0.9600 . ?
C24 H24B 0.9600 . ?
C24 H24C 0.9600 . ?

loop_
_geom_torsion_atom_site_label_1
_geom_torsion_atom_site_label_2
_geom_torsion_atom_site_label_3
_geom_torsion_atom_site_label_4
_geom_torsion
_geom_torsion_site_symmetry_1
_geom_torsion_site_symmetry_2
_geom_torsion_site_symmetry_3
_geom_torsion_site_symmetry_4
_geom_torsion_publ_flag
C3 S1 C1 C1 178.7(5) . . . 3_665 ?
C3 S1 C1 C2 -2.2(3) . . . . ?
C4 N1 C2 O1 2.2(19) . . . . ?
C3 N1 C2 O1 178.5(5) . . . . ?
C24 N1 C2 O1 -5.4(16) . . . . ?
C4 N1 C2 C1 -176.6(18) . . . . ?
C3 N1 C2 C1 -0.3(6) . . . . ?
C24 N1 C2 C1 175.8(15) . . . . ?
C1 C1 C2 O1 2.2(8) 3_665 . . . ?
S1 C1 C2 O1 -177.0(4) . . . . ?
C1 C1 C2 N1 -179.1(5) 3_665 . . . ?
S1 C1 C2 N1 1.8(4) . . . . ?
C4 N1 C3 S2 -5(2) . . . . ?
C2 N1 C3 S2 179.4(4) . . . . ?
C24 N1 C3 S2 3.3(16) . . . . ?
C4 N1 C3 S1 174.6(19) . . . . ?
C2 N1 C3 S1 -1.4(5) . . . . ?
C24 N1 C3 S1 -177.5(15) . . . . ?
C1 S1 C3 N1 2.0(4) . . . . ?
C1 S1 C3 S2 -178.7(3) . . . . ?
C3 N1 C4 C5 100(3) . . . . ?
C2 N1 C4 C5 -84(3) . . . . ?
